data_7133005
loop_
_publ_author_name
'Kumar, Dharmendra'
'Unnikrishnan, Urmila'
'Kuram, Malleswara Rao'

_publ_section_title
;
 Facile access to <i>C</i>-substituted piperazin-2-ones and mianserin
 derivative enabled by chemoselective carbene insertion and cyclization
 cascade.
;
_journal_issue 44
_journal_name_full 'Chemical communications (Cambridge, England)'
_journal_page_first 5691
_journal_page_last 5694
_journal_paper_doi 10.1039/d4cc00959b
_journal_volume 60
_journal_year 2024
_chemical_formula_moiety 'C23 H22 N2 O'
_chemical_formula_sum 'C23 H22 N2 O'
_chemical_formula_weight 342.42
_space_group_crystal_system orthorhombic
_space_group_IT_number 29
_space_group_name_Hall 'P 2c -2ac'
_space_group_name_H-M_alt 'P c a 21'
_atom_sites_solution_hydrogens geom
_atom_sites_solution_primary dual
_audit_creation_date 2023-08-19
_audit_creation_method
;
Olex2 1.3
(compiled 2020.11.12 svn.r5f609507 for OlexSys, GUI svn.r6272)
;
_audit_update_record
;
2023-12-26 deposited with the CCDC.	2024-05-02 downloaded from the CCDC.
;
_cell_angle_alpha 90
_cell_angle_beta 90
_cell_angle_gamma 90
_cell_formula_units_Z 4
_cell_length_a 10.0123(6)
_cell_length_b 18.3467(8)
_cell_length_c 10.1070(4)
_cell_measurement_reflns_used 3751
_cell_measurement_temperature 295.00(10)
_cell_measurement_theta_max 75.6450
_cell_measurement_theta_min 2.3920
_cell_volume 1856.58(16)
_computing_cell_refinement 'CrysAlisPro 1.171.42.88a (Rigaku OD, 2023)'
_computing_data_collection 'CrysAlisPro 1.171.42.88a (Rigaku OD, 2023)'
_computing_data_reduction 'CrysAlisPro 1.171.42.88a (Rigaku OD, 2023)'
_computing_molecular_graphics 'Olex2 1.3 (Dolomanov et al., 2009)'
_computing_publication_material 'Olex2 1.3 (Dolomanov et al., 2009)'
_computing_structure_refinement 'SHELXL 2018/3 (Sheldrick, 2015)'
_computing_structure_solution 'SHELXT 2018/2 (Sheldrick, 2018)'
_diffrn_ambient_environment air
_diffrn_ambient_temperature 295.00(10)
_diffrn_detector 'Hybrid Pixel Array Detector'
_diffrn_detector_area_resol_mean 10.0000
_diffrn_detector_type HyPix
_diffrn_measured_fraction_theta_full 1.886
_diffrn_measured_fraction_theta_max 0.806
_diffrn_measurement_details
;
List of Runs (angles in degrees, time in seconds):

  # Type    Start    End  Width  t~exp~   \w     \q     \k     \f   Frames
#--------------------------------------------------------------------------
  1  \w   -157.00 -90.00   0.50    0.17    --  -91.75 -44.00 -90.00  134
  2  \w   -142.00 -95.00   0.50    0.17    --  -91.75-111.00  46.00   94
  3  \w    -18.00  10.00   0.50    0.05    --  -47.33  19.00 150.00   56
  4  \w    -20.00  28.00   0.50    0.05    --  -47.33  19.00   0.00   96
  5  \w    -77.00 -17.00   0.50    0.05    --  -47.33 125.00-180.00  120
  6  \w   -162.00 -87.00   0.50    0.17    --  -91.75 -99.00-180.00  150
  7  \w    -77.00 -51.00   0.50    0.17    --  -91.75 111.00 140.00   52
  8  \w     38.00  64.00   0.50    0.17    --  109.61 -57.00 120.00   52
  9  \w     43.00  68.00   0.50    0.17    --  109.61 -57.00 -90.00   50
 10  \w     38.00  68.00   0.50    0.17    --  109.61 -57.00  60.00   60
;
_diffrn_measurement_device 'four-circle diffractometer'
_diffrn_measurement_device_type 'XtaLAB Synergy, Dualflex, HyPix'
_diffrn_measurement_method '\w scans'
_diffrn_orient_matrix_type 'CrysAlisPro convention (1999,Acta A55,543-557)'
_diffrn_orient_matrix_UB_11 -0.1298363000
_diffrn_orient_matrix_UB_12 -0.0446907000
_diffrn_orient_matrix_UB_13 -0.0097051000
_diffrn_orient_matrix_UB_21 -0.0251992000
_diffrn_orient_matrix_UB_22 0.0121625000
_diffrn_orient_matrix_UB_23 0.1487031000
_diffrn_orient_matrix_UB_31 -0.0785181000
_diffrn_orient_matrix_UB_32 0.0700952000
_diffrn_orient_matrix_UB_33 -0.0319403000
_diffrn_radiation_monochromator mirror
_diffrn_radiation_probe x-ray
_diffrn_radiation_type 'Cu K\a'
_diffrn_radiation_wavelength 1.54184
_diffrn_reflns_av_R_equivalents 0.0324
_diffrn_reflns_av_unetI/netI 0.0404
_diffrn_reflns_Laue_measured_fraction_full 1.886
_diffrn_reflns_Laue_measured_fraction_max 0.806
_diffrn_reflns_limit_h_max 11
_diffrn_reflns_limit_h_min -9
_diffrn_reflns_limit_k_max 22
_diffrn_reflns_limit_k_min -19
_diffrn_reflns_limit_l_max 12
_diffrn_reflns_limit_l_min -12
_diffrn_reflns_number 5512
_diffrn_reflns_point_group_measured_fraction_full 1.759
_diffrn_reflns_point_group_measured_fraction_max 0.677
_diffrn_reflns_theta_full 67.684
_diffrn_reflns_theta_max 76.889
_diffrn_reflns_theta_min 2.408
_diffrn_source 'micro-focus sealed X-ray tube'
_diffrn_source_type 'PhotonJet (Cu) X-ray Source'
_exptl_absorpt_coefficient_mu 0.589
_exptl_absorpt_correction_T_max 1.00000
_exptl_absorpt_correction_T_min 0.48801
_exptl_absorpt_correction_type multi-scan
_exptl_absorpt_process_details
;
CrysAlisPro 1.171.42.88a (Rigaku Oxford Diffraction, 2023)
Empirical absorption correction using spherical harmonics,
implemented in SCALE3 ABSPACK scaling algorithm.
;
_exptl_crystal_colour 'dull yellowish yellow'
_exptl_crystal_colour_lustre dull
_exptl_crystal_colour_modifier yellowish
_exptl_crystal_colour_primary yellow
_exptl_crystal_density_diffrn 1.225
_exptl_crystal_description irregular
_exptl_crystal_F_000 728
_exptl_crystal_size_max 0.19
_exptl_crystal_size_mid 0.18
_exptl_crystal_size_min 0.15
_refine_diff_density_max 0.095
_refine_diff_density_min -0.099
_refine_diff_density_rms 0.024
_refine_ls_abs_structure_details
;
 Flack x determined using 790 quotients [(I+)-(I-)]/[(I+)+(I-)]
 (Parsons, Flack and Wagner, Acta Cryst. B69 (2013) 249-259).
;
_refine_ls_abs_structure_Flack 0.5(3)
_refine_ls_extinction_coef 0.0055(7)
_refine_ls_extinction_expression Fc^*^=kFc[1+0.001xFc^2^\l^3^/sin(2\q)]^-1/4^
_refine_ls_extinction_method 'SHELXL-2018/3 (Sheldrick 2018)'
_refine_ls_goodness_of_fit_ref 1.050
_refine_ls_hydrogen_treatment constr
_refine_ls_matrix_type full
_refine_ls_number_parameters 236
_refine_ls_number_reflns 2664
_refine_ls_number_restraints 1
_refine_ls_restrained_S_all 1.049
_refine_ls_R_factor_all 0.0402
_refine_ls_R_factor_gt 0.0359
_refine_ls_shift/su_max 0.000
_refine_ls_shift/su_mean 0.000
_refine_ls_structure_factor_coef Fsqd
_refine_ls_weighting_details 'w=1/[\s^2^(Fo^2^)+(0.0489P)^2^+0.0522P] where P=(Fo^2^+2Fc^2^)/3'
_refine_ls_weighting_scheme calc
_refine_ls_wR_factor_gt 0.0923
_refine_ls_wR_factor_ref 0.0956
_reflns_Friedel_coverage 0.583
_reflns_Friedel_fraction_full 0.614
_reflns_Friedel_fraction_max 0.531
_reflns_number_gt 2384
_reflns_number_total 2664
_reflns_threshold_expression 'I > 2\s(I)'
_cod_data_source_file d4cc00959b2.cif
_cod_data_source_block xrf070623c_auto
_cod_depositor_comments 'Adding full bibliography for 7133005.cif.'
_cod_database_code 7133005
_shelx_shelxl_version_number 2018/3
_shelx_space_group_comment
;
The symmetry employed for this shelxl refinement is uniquely defined
by the following loop, which should always be used as a source of
symmetry information in preference to the above space-group names.
They are only intended as comments.
;
_shelx_estimated_absorpt_t_max 0.917
_shelx_estimated_absorpt_t_min 0.896
_reflns_odcompleteness_completeness 88.65
_reflns_odcompleteness_iscentric 1
_reflns_odcompleteness_theta 66.97
_olex2_refinement_description
;
1. Fixed Uiso
 At 1.2 times of:
  All C(H) groups, All C(H,H) groups
2.a Ternary CH refined with riding coordinates:
 C006(H006)
2.b Secondary CH2 refined with riding coordinates:
 C00D(H00D,H00E), C00G(H00G,H00H), C00I(H00J,H00K)
2.c Aromatic/amide H refined with riding coordinates:
 C007(H007), C008(H008), C00A(H00A), C00B(H00B), C00C(H00C), C00E(H00F),
 C00H(H00I), C00J(H00L), C00K(H00M), C00L(H00N), C00M(H00O), C00N(H00P),
 C00O(H00Q), C00P(H00R), C00Q(H00S)
;
_olex2_submission_special_instructions 'No special instructions were received'
_oxdiff_exptl_absorpt_empirical_details
;
Empirical correction (ABSPACK) includes:
- Absorption correction using spherical harmonics
- Frame scaling
;
_oxdiff_exptl_absorpt_empirical_full_max 1.884
_oxdiff_exptl_absorpt_empirical_full_min 0.473

loop_
_space_group_symop_operation_xyz
'x, y, z'
'-x, -y, z+1/2'
'x+1/2, -y, z'
'-x+1/2, y, z+1/2'

loop_
_atom_site_label
_atom_site_type_symbol
_atom_site_fract_x
_atom_site_fract_y
_atom_site_fract_z
_atom_site_U_iso_or_equiv
_atom_site_adp_type
_atom_site_occupancy
_atom_site_site_symmetry_order
_atom_site_calc_flag
_atom_site_refinement_flags_posn
_atom_site_refinement_flags_adp
_atom_site_refinement_flags_occupancy
_atom_site_disorder_assembly
_atom_site_disorder_group
O001 O 0.6024(2) 0.74136(12) 0.27430(18) 0.0738(6) Uani 1 1 d . . . . .
N002 N 0.5978(2) 0.74603(10) 0.4984(2) 0.0556(5) Uani 1 1 d . . . . .
N003 N 0.4294(2) 0.62334(10) 0.4895(2) 0.0581(5) Uani 1 1 d . . . . .
C004 C 0.5515(3) 0.72443(12) 0.3805(3) 0.0551(6) Uani 1 1 d . . . . .
C005 C 0.3030(3) 0.72834(12) 0.3916(2) 0.0525(5) Uani 1 1 d . . . . .
C006 C 0.4251(3) 0.67792(12) 0.3847(3) 0.0527(5) Uani 1 1 d . . . . .
H006 H 0.419906 0.651621 0.300452 0.063 Uiso 1 1 calc R U . . .
C007 C 0.2954(3) 0.79059(14) 0.3144(3) 0.0652(7) Uani 1 1 d . . . . .
H007 H 0.364795 0.801798 0.256699 0.078 Uiso 1 1 calc R U . . .
C008 C 0.1964(3) 0.71292(16) 0.4745(3) 0.0691(7) Uani 1 1 d . . . . .
H008 H 0.198260 0.670984 0.526142 0.083 Uiso 1 1 calc R U . . .
C009 C 0.3951(3) 0.55095(13) 0.4625(2) 0.0563(6) Uani 1 1 d . . . . .
C00A C 0.2749(4) 0.46085(16) 0.3369(3) 0.0796(9) Uani 1 1 d . . . . .
H00A H 0.216432 0.449656 0.268291 0.096 Uiso 1 1 calc R U . . .
C00B C 0.1857(4) 0.83631(15) 0.3220(4) 0.0800(9) Uani 1 1 d . . . . .
H00B H 0.182191 0.877998 0.269777 0.096 Uiso 1 1 calc R U . . .
C00C C 0.3081(3) 0.53303(15) 0.3606(3) 0.0692(7) Uani 1 1 d . . . . .
H00C H 0.271913 0.569637 0.308030 0.083 Uiso 1 1 calc R U . . .
C00D C 0.7097(3) 0.79605(14) 0.5107(3) 0.0645(7) Uani 1 1 d . . . . .
H00D H 0.750016 0.803199 0.424406 0.077 Uiso 1 1 calc R U . . .
H00E H 0.776536 0.774831 0.568461 0.077 Uiso 1 1 calc R U . . .
C00E C 0.4465(4) 0.49400(14) 0.5392(3) 0.0693(8) Uani 1 1 d . . . . .
H00F H 0.505274 0.504224 0.607964 0.083 Uiso 1 1 calc R U . . .
C00F C 0.6666(3) 0.86920(14) 0.5659(3) 0.0625(7) Uani 1 1 d . . . . .
C00G C 0.5086(3) 0.63891(14) 0.6067(2) 0.0625(7) Uani 1 1 d . . . . .
H00G H 0.593550 0.613662 0.601080 0.075 Uiso 1 1 calc R U . . .
H00H H 0.462100 0.621540 0.684760 0.075 Uiso 1 1 calc R U . . .
C00H C 0.0874(4) 0.75897(18) 0.4815(3) 0.0797(9) Uani 1 1 d . . . . .
H00I H 0.017013 0.747900 0.538122 0.096 Uiso 1 1 calc R U . . .
C00I C 0.5324(3) 0.71966(15) 0.6182(3) 0.0641(7) Uani 1 1 d . . . . .
H00J H 0.447907 0.744709 0.630298 0.077 Uiso 1 1 calc R U . . .
H00K H 0.588189 0.729647 0.694547 0.077 Uiso 1 1 calc R U . . .
C00J C 0.0822(4) 0.82059(16) 0.4059(4) 0.0804(9) Uani 1 1 d . . . . .
H00L H 0.008975 0.851637 0.411358 0.096 Uiso 1 1 calc R U . . .
C00K C 0.7332(4) 0.89951(15) 0.6718(3) 0.0770(9) Uani 1 1 d . . . . .
H00M H 0.804806 0.874929 0.709774 0.092 Uiso 1 1 calc R U . . .
C00L C 0.3263(4) 0.40603(16) 0.4121(3) 0.0813(10) Uani 1 1 d . . . . .
H00N H 0.304268 0.357755 0.394445 0.098 Uiso 1 1 calc R U . . .
C00M C 0.4105(4) 0.42284(16) 0.5136(3) 0.0797(9) Uani 1 1 d . . . . .
H00O H 0.444338 0.385680 0.566495 0.096 Uiso 1 1 calc R U . . .
C00N C 0.5600(4) 0.90639(17) 0.5125(4) 0.0841(9) Uani 1 1 d . . . . .
H00P H 0.513359 0.886240 0.441835 0.101 Uiso 1 1 calc R U . . .
C00O C 0.5216(5) 0.97328(18) 0.5625(4) 0.1011(13) Uani 1 1 d . . . . .
H00Q H 0.449630 0.997981 0.525388 0.121 Uiso 1 1 calc R U . . .
C00P C 0.6940(6) 0.96645(19) 0.7218(5) 0.1030(13) Uani 1 1 d . . . . .
H00R H 0.739209 0.986452 0.793465 0.124 Uiso 1 1 calc R U . . .
C00Q C 0.5899(5) 1.00314(19) 0.6669(5) 0.1045(14) Uani 1 1 d . . . . .
H00S H 0.564990 1.048418 0.700134 0.125 Uiso 1 1 calc R U . . .

loop_
_atom_site_aniso_label
_atom_site_aniso_U_11
_atom_site_aniso_U_22
_atom_site_aniso_U_33
_atom_site_aniso_U_23
_atom_site_aniso_U_13
_atom_site_aniso_U_12
O001 0.0652(15) 0.0989(14) 0.0574(10) 0.0108(9) 0.0078(8) -0.0100(11)
N002 0.0507(15) 0.0584(10) 0.0578(11) -0.0015(9) -0.0019(9) 0.0004(9)
N003 0.0650(16) 0.0541(10) 0.0554(11) 0.0022(9) -0.0095(10) 0.0015(9)
C004 0.0492(16) 0.0606(12) 0.0554(13) 0.0024(11) 0.0005(11) 0.0062(10)
C005 0.0476(15) 0.0577(11) 0.0522(11) -0.0009(11) -0.0052(11) -0.0023(10)
C006 0.0541(16) 0.0571(11) 0.0469(10) 0.0014(10) -0.0008(10) 0.0012(10)
C007 0.059(2) 0.0629(13) 0.0732(16) 0.0090(13) -0.0055(12) -0.0035(12)
C008 0.058(2) 0.0793(16) 0.0701(16) 0.0119(14) 0.0058(13) 0.0049(14)
C009 0.0540(17) 0.0573(12) 0.0576(14) 0.0001(10) 0.0078(10) -0.0005(11)
C00A 0.077(2) 0.0823(17) 0.0794(19) -0.0184(16) 0.0033(15) -0.0168(16)
C00B 0.073(3) 0.0593(14) 0.107(2) 0.0107(15) -0.0223(19) 0.0009(14)
C00C 0.065(2) 0.0703(14) 0.0725(17) -0.0031(13) -0.0053(13) -0.0019(14)
C00D 0.0498(18) 0.0664(14) 0.0773(17) -0.0024(13) -0.0035(12) 0.0002(12)
C00E 0.075(2) 0.0632(14) 0.0692(17) 0.0068(13) 0.0009(13) 0.0004(13)
C00F 0.0551(19) 0.0595(13) 0.0727(15) 0.0044(12) 0.0006(12) -0.0068(12)
C00G 0.069(2) 0.0684(14) 0.0503(13) 0.0041(11) -0.0027(11) -0.0052(13)
C00H 0.056(2) 0.097(2) 0.086(2) 0.0001(18) 0.0064(15) 0.0109(16)
C00I 0.068(2) 0.0727(15) 0.0521(13) -0.0064(11) 0.0026(12) -0.0035(13)
C00J 0.061(2) 0.0749(17) 0.105(3) -0.0201(18) -0.0146(18) 0.0114(14)
C00K 0.077(2) 0.0634(14) 0.090(2) 0.0000(14) -0.0169(17) -0.0136(15)
C00L 0.090(3) 0.0621(15) 0.092(2) -0.0105(16) 0.0278(19) -0.0111(16)
C00M 0.092(3) 0.0619(15) 0.085(2) 0.0071(14) 0.0117(17) -0.0013(15)
C00N 0.082(3) 0.0782(18) 0.092(2) -0.0084(16) -0.0205(17) 0.0146(16)
C00O 0.107(4) 0.0753(18) 0.121(3) -0.004(2) -0.016(2) 0.025(2)
C00P 0.116(4) 0.0771(19) 0.116(3) -0.016(2) -0.023(2) -0.015(2)
C00Q 0.116(4) 0.0641(18) 0.133(4) -0.019(2) -0.001(3) 0.003(2)

loop_
_atom_type_symbol
_atom_type_description
_atom_type_scat_dispersion_real
_atom_type_scat_dispersion_imag
_atom_type_scat_source
C C 0.0181 0.0091 'International Tables Vol C Tables 4.2.6.8 and 6.1.1.4'
H H 0.0000 0.0000 'International Tables Vol C Tables 4.2.6.8 and 6.1.1.4'
N N 0.0311 0.0180 'International Tables Vol C Tables 4.2.6.8 and 6.1.1.4'
O O 0.0492 0.0322 'International Tables Vol C Tables 4.2.6.8 and 6.1.1.4'

loop_
_geom_angle_atom_site_label_1
_geom_angle_atom_site_label_2
_geom_angle_atom_site_label_3
_geom_angle
_geom_angle_site_symmetry_1
_geom_angle_site_symmetry_3
_geom_angle_publ_flag
C004 N002 C00D 121.9(2) . . ?
C004 N002 C00I 119.1(2) . . ?
C00D N002 C00I 119.0(2) . . ?
C009 N003 C006 120.2(2) . . ?
C009 N003 C00G 118.7(2) . . ?
C00G N003 C006 118.25(19) . . ?
O001 C004 N002 124.1(3) . . ?
O001 C004 C006 120.6(2) . . ?
N002 C004 C006 115.3(2) . . ?
C007 C005 C006 121.0(2) . . ?
C007 C005 C008 117.8(3) . . ?
C008 C005 C006 121.2(2) . . ?
N003 C006 C004 112.3(2) . . ?
N003 C006 C005 113.9(2) . . ?
N003 C006 H006 107.1 . . ?
C004 C006 C005 108.96(18) . . ?
C004 C006 H006 107.1 . . ?
C005 C006 H006 107.1 . . ?
C005 C007 H007 119.6 . . ?
C00B C007 C005 120.8(3) . . ?
C00B C007 H007 119.6 . . ?
C005 C008 H008 119.5 . . ?
C00H C008 C005 121.0(3) . . ?
C00H C008 H008 119.5 . . ?
N003 C009 C00E 120.7(2) . . ?
C00C C009 N003 121.6(2) . . ?
C00C C009 C00E 117.7(2) . . ?
C00C C00A H00A 119.4 . . ?
C00L C00A H00A 119.4 . . ?
C00L C00A C00C 121.2(3) . . ?
C007 C00B H00B 119.8 . . ?
C00J C00B C007 120.5(3) . . ?
C00J C00B H00B 119.8 . . ?
C009 C00C H00C 119.8 . . ?
C00A C00C C009 120.4(3) . . ?
C00A C00C H00C 119.8 . . ?
N002 C00D H00D 109.3 . . ?
N002 C00D H00E 109.3 . . ?
N002 C00D C00F 111.8(2) . . ?
H00D C00D H00E 107.9 . . ?
C00F C00D H00D 109.3 . . ?
C00F C00D H00E 109.3 . . ?
C009 C00E H00F 119.8 . . ?
C00M C00E C009 120.5(3) . . ?
C00M C00E H00F 119.8 . . ?
C00K C00F C00D 120.4(3) . . ?
C00N C00F C00D 121.0(3) . . ?
C00N C00F C00K 118.7(3) . . ?
N003 C00G H00G 109.7 . . ?
N003 C00G H00H 109.7 . . ?
N003 C00G C00I 110.0(2) . . ?
H00G C00G H00H 108.2 . . ?
C00I C00G H00G 109.7 . . ?
C00I C00G H00H 109.7 . . ?
C008 C00H H00I 119.8 . . ?
C00J C00H C008 120.5(3) . . ?
C00J C00H H00I 119.8 . . ?
N002 C00I C00G 109.4(2) . . ?
N002 C00I H00J 109.8 . . ?
N002 C00I H00K 109.8 . . ?
C00G C00I H00J 109.8 . . ?
C00G C00I H00K 109.8 . . ?
H00J C00I H00K 108.2 . . ?
C00B C00J H00L 120.3 . . ?
C00H C00J C00B 119.5(3) . . ?
C00H C00J H00L 120.3 . . ?
C00F C00K H00M 119.9 . . ?
C00F C00K C00P 120.3(4) . . ?
C00P C00K H00M 119.9 . . ?
C00A C00L H00N 120.4 . . ?
C00A C00L C00M 119.1(3) . . ?
C00M C00L H00N 120.4 . . ?
C00E C00M H00O 119.4 . . ?
C00L C00M C00E 121.1(3) . . ?
C00L C00M H00O 119.4 . . ?
C00F C00N H00P 119.6 . . ?
C00F C00N C00O 120.8(3) . . ?
C00O C00N H00P 119.6 . . ?
C00N C00O H00Q 120.1 . . ?
C00Q C00O C00N 119.8(4) . . ?
C00Q C00O H00Q 120.1 . . ?
C00K C00P H00R 119.7 . . ?
C00Q C00P C00K 120.5(4) . . ?
C00Q C00P H00R 119.7 . . ?
C00O C00Q H00S 120.1 . . ?
C00P C00Q C00O 119.9(3) . . ?
C00P C00Q H00S 120.1 . . ?

loop_
_geom_bond_atom_site_label_1
_geom_bond_atom_site_label_2
_geom_bond_distance
_geom_bond_site_symmetry_2
_geom_bond_publ_flag
O001 C004 1.228(3) . ?
N002 C004 1.339(3) . ?
N002 C00D 1.454(3) . ?
N002 C00I 1.459(4) . ?
N003 C006 1.458(3) . ?
N003 C009 1.399(3) . ?
N003 C00G 1.454(3) . ?
C004 C006 1.528(4) . ?
C005 C006 1.534(3) . ?
C005 C007 1.386(4) . ?
C005 C008 1.386(4) . ?
C006 H006 0.9800 . ?
C007 H007 0.9300 . ?
C007 C00B 1.384(5) . ?
C008 H008 0.9300 . ?
C008 C00H 1.382(4) . ?
C009 C00C 1.388(4) . ?
C009 C00E 1.399(4) . ?
C00A H00A 0.9300 . ?
C00A C00C 1.386(4) . ?
C00A C00L 1.362(5) . ?
C00B H00B 0.9300 . ?
C00B C00J 1.370(6) . ?
C00C H00C 0.9300 . ?
C00D H00D 0.9700 . ?
C00D H00E 0.9700 . ?
C00D C00F 1.516(4) . ?
C00E H00F 0.9300 . ?
C00E C00M 1.379(4) . ?
C00F C00K 1.378(4) . ?
C00F C00N 1.377(5) . ?
C00G H00G 0.9700 . ?
C00G H00H 0.9700 . ?
C00G C00I 1.505(4) . ?
C00H H00I 0.9300 . ?
C00H C00J 1.365(5) . ?
C00I H00J 0.9700 . ?
C00I H00K 0.9700 . ?
C00J H00L 0.9300 . ?
C00K H00M 0.9300 . ?
C00K C00P 1.385(5) . ?
C00L H00N 0.9300 . ?
C00L C00M 1.364(5) . ?
C00M H00O 0.9300 . ?
C00N H00P 0.9300 . ?
C00N C00O 1.382(5) . ?
C00O H00Q 0.9300 . ?
C00O C00Q 1.372(6) . ?
C00P H00R 0.9300 . ?
C00P C00Q 1.359(6) . ?
C00Q H00S 0.9300 . ?

loop_
_geom_torsion_atom_site_label_1
_geom_torsion_atom_site_label_2
_geom_torsion_atom_site_label_3
_geom_torsion_atom_site_label_4
_geom_torsion
_geom_torsion_site_symmetry_1
_geom_torsion_site_symmetry_2
_geom_torsion_site_symmetry_3
_geom_torsion_site_symmetry_4
_geom_torsion_publ_flag
O001 C004 C006 N003 139.2(2) . . . . ?
O001 C004 C006 C005 -93.7(3) . . . . ?
N002 C004 C006 N003 -42.6(3) . . . . ?
N002 C004 C006 C005 84.5(2) . . . . ?
N002 C00D C00F C00K 129.2(3) . . . . ?
N002 C00D C00F C00N -50.3(4) . . . . ?
N003 C009 C00C C00A -179.4(3) . . . . ?
N003 C009 C00E C00M 178.9(3) . . . . ?
N003 C00G C00I N002 -57.2(3) . . . . ?
C004 N002 C00D C00F 112.0(3) . . . . ?
C004 N002 C00I C00G 45.6(3) . . . . ?
C005 C007 C00B C00J -0.3(5) . . . . ?
C005 C008 C00H C00J 0.4(5) . . . . ?
C006 N003 C009 C00C -26.6(4) . . . . ?
C006 N003 C009 C00E 154.3(3) . . . . ?
C006 N003 C00G C00I 20.1(4) . . . . ?
C006 C005 C007 C00B -179.3(3) . . . . ?
C006 C005 C008 C00H 179.2(3) . . . . ?
C007 C005 C006 N003 168.7(2) . . . . ?
C007 C005 C006 C004 42.5(3) . . . . ?
C007 C005 C008 C00H -1.2(4) . . . . ?
C007 C00B C00J C00H -0.6(5) . . . . ?
C008 C005 C006 N003 -11.8(3) . . . . ?
C008 C005 C006 C004 -138.0(3) . . . . ?
C008 C005 C007 C00B 1.1(4) . . . . ?
C008 C00H C00J C00B 0.5(5) . . . . ?
C009 N003 C006 C004 -132.3(2) . . . . ?
C009 N003 C006 C005 103.3(3) . . . . ?
C009 N003 C00G C00I -179.1(2) . . . . ?
C009 C00E C00M C00L 1.1(5) . . . . ?
C00A C00L C00M C00E -1.4(5) . . . . ?
C00C C009 C00E C00M -0.3(4) . . . . ?
C00C C00A C00L C00M 0.9(5) . . . . ?
C00D N002 C004 O001 3.9(4) . . . . ?
C00D N002 C004 C006 -174.2(2) . . . . ?
C00D N002 C00I C00G -135.5(3) . . . . ?
C00D C00F C00K C00P 179.8(3) . . . . ?
C00D C00F C00N C00O -179.6(3) . . . . ?
C00E C009 C00C C00A -0.3(4) . . . . ?
C00F C00K C00P C00Q -0.3(6) . . . . ?
C00F C00N C00O C00Q -0.2(7) . . . . ?
C00G N003 C006 C004 28.2(3) . . . . ?
C00G N003 C006 C005 -96.2(3) . . . . ?
C00G N003 C009 C00C 173.0(3) . . . . ?
C00G N003 C009 C00E -6.1(4) . . . . ?
C00I N002 C004 O001 -177.3(3) . . . . ?
C00I N002 C004 C006 4.7(3) . . . . ?
C00I N002 C00D C00F -66.8(3) . . . . ?
C00K C00F C00N C00O 0.9(5) . . . . ?
C00K C00P C00Q C00O 1.0(7) . . . . ?
C00L C00A C00C C009 0.0(5) . . . . ?
C00N C00F C00K C00P -0.7(5) . . . . ?
C00N C00O C00Q C00P -0.8(7) . . . . ?
